data_7064117
loop_
_publ_author_name
'Golfarb-Abramov, Vladislav O.'
'Kazennova, Anastasia V.'
'Basanova, Elizaveta I.'
'Serova, Olga A.'
'Bormotov, Nikolai I.'
'Shishkina, Larisa N.'
'Krasnov, Vyacheslav I.'
'Polovyanenko, Dmitriy N.'
'Moskalev, Ivan A.'
'Fedorov, Alexey Yu.'
'Arkhipov, Sergey G.'
'Ilyina, Margarita G.'
'Borisevich, Sophia S.'
'Yarovaya, Olga I.'
'Nikitina, Polina A.'

_publ_section_title
;
 Synthesis, structure investigation and evaluation of anti-orthopoxvirus
 activities of 2-(2-arylethenyl)imidazoles
;
_journal_issue 45
_journal_name_full 'New Journal of Chemistry'
_journal_page_first 19699
_journal_page_last 19717
_journal_paper_doi 10.1039/D5NJ03203B
_journal_volume 49
_journal_year 2025
_chemical_formula_moiety 'C16 H18 N3 O5'
_chemical_formula_sum 'C16 H18 N3 O5'
_chemical_formula_weight 332.33
_chemical_melting_point 432.0(10)
_chemical_name_systematic Ethyl
_space_group_crystal_system monoclinic
_space_group_IT_number 14
_space_group_name_Hall '-P 2ybc'
_space_group_name_H-M_alt 'P 1 21/c 1'
_atom_sites_solution_hydrogens geom
_atom_sites_solution_primary dual
_audit_creation_date 2025-05-27
_audit_creation_method
;
Olex2 1.5
(compiled 2022.04.07 svn.rca3783a0 for OlexSys, GUI svn.r6498)
;
_audit_update_record
;
2025-07-03 deposited with the CCDC.	2025-10-20 downloaded from the CCDC.
;
_cell_angle_alpha 90
_cell_angle_beta 96.796(17)
_cell_angle_gamma 90
_cell_formula_units_Z 4
_cell_length_a 4.7308(9)
_cell_length_b 38.246(3)
_cell_length_c 9.089(2)
_cell_measurement_reflns_used 456
_cell_measurement_temperature 293(2)
_cell_measurement_theta_max 32.5630
_cell_measurement_theta_min 2.4880
_cell_volume 1633.0(5)
_computing_cell_refinement 'CrysAlisPro 1.171.43.143a (Rigaku OD, 2024)'
_computing_data_collection 'CrysAlisPro 1.171.43.143a (Rigaku OD, 2024) (IMPORT)'
_computing_data_reduction 'CrysAlisPro 1.171.43.143a (Rigaku OD, 2024)'
_computing_molecular_graphics 'Olex2 1.5 (Dolomanov et al., 2009)'
_computing_publication_material 'Olex2 1.5 (Dolomanov et al., 2009)'
_computing_structure_refinement 'SHELXL 2017/1 (Sheldrick, 2015)'
_computing_structure_solution 'SHELXT  (Sheldrick, 2015)'
_diffrn_ambient_temperature 293(2)
_diffrn_detector 'Hybrid Pixel Array Detector'
_diffrn_detector_area_resol_mean 5.8140
_diffrn_measured_fraction_theta_full 0.966
_diffrn_measured_fraction_theta_max 0.966
_diffrn_measurement_details
;
List of Runs (angles in degrees, time in seconds):

  # Type    Start    End  Width  t~exp~   \w     \q     \k     \f   Frames
#--------------------------------------------------------------------------
  1  \w    -65.00 115.00   0.50   94.00    --   25.00   0.00  35.00  360
  2  \w    -65.00  55.00   0.50   94.00    --   25.00   0.00 125.00  240
  3  \w    -65.00  44.50   0.50   94.00    --   25.00 -72.00 185.00  219
;
_diffrn_measurement_device 'abstract diffractometer'
_diffrn_measurement_device_type 'esperanto-CrysAlisPro-abstract goniometer imported esperanto images'
_diffrn_measurement_method '\w scans'
_diffrn_orient_matrix_type 'CrysAlisPro convention (1999,Acta A55,543-557)'
_diffrn_orient_matrix_UB_11 -0.0161649000
_diffrn_orient_matrix_UB_12 0.0180043000
_diffrn_orient_matrix_UB_13 -0.0178028000
_diffrn_orient_matrix_UB_21 -0.0160963000
_diffrn_orient_matrix_UB_22 -0.0042005000
_diffrn_orient_matrix_UB_23 -0.0765397000
_diffrn_orient_matrix_UB_31 -0.1491557000
_diffrn_orient_matrix_UB_32 -0.0014968000
_diffrn_orient_matrix_UB_33 0.0007918000
_diffrn_radiation_monochromator graphite
_diffrn_radiation_probe x-ray
_diffrn_radiation_type 'Mo K\a'
_diffrn_radiation_wavelength 0.71073
_diffrn_reflns_av_R_equivalents 0.1165
_diffrn_reflns_av_unetI/netI 0.1059
_diffrn_reflns_Laue_measured_fraction_full 0.966
_diffrn_reflns_Laue_measured_fraction_max 0.966
_diffrn_reflns_limit_h_max 5
_diffrn_reflns_limit_h_min -5
_diffrn_reflns_limit_k_max 45
_diffrn_reflns_limit_k_min -45
_diffrn_reflns_limit_l_max 10
_diffrn_reflns_limit_l_min -10
_diffrn_reflns_number 11371
_diffrn_reflns_point_group_measured_fraction_full 0.966
_diffrn_reflns_point_group_measured_fraction_max 0.966
_diffrn_reflns_theta_full 25.027
_diffrn_reflns_theta_max 25.027
_diffrn_reflns_theta_min 2.319
_diffrn_source 'fine-focus sealed X-ray tube'
_diffrn_source_type 'Enhance (Mo) X-ray Source'
_exptl_absorpt_coefficient_mu 0.102
_exptl_absorpt_correction_T_max 0.93732
_exptl_absorpt_correction_T_min 0.93732
_exptl_absorpt_correction_type sphere
_exptl_absorpt_process_details
;
CrysAlisPro 1.171.43.143a (Rigaku Oxford Diffraction, 2024)
Spherical absorption correction
using equivalent radius and absorption coefficient.
Empirical absorption correction using spherical harmonics,
implemented in SCALE3 ABSPACK scaling algorithm.
;
_exptl_crystal_colour 'clear orange'
_exptl_crystal_colour_lustre clear
_exptl_crystal_colour_primary orange
_exptl_crystal_density_diffrn 1.352
_exptl_crystal_description prism
_exptl_crystal_F_000 700
_exptl_crystal_size_max 0.84
_exptl_crystal_size_mid 0.09
_exptl_crystal_size_min 0.06
_exptl_crystal_size_rad 0.400
_refine_diff_density_max 0.374
_refine_diff_density_min -0.277
_refine_diff_density_rms 0.073
_refine_ls_extinction_method none
_refine_ls_goodness_of_fit_ref 1.008
_refine_ls_hydrogen_treatment constr
_refine_ls_matrix_type full
_refine_ls_number_parameters 220
_refine_ls_number_reflns 2799
_refine_ls_number_restraints 2
_refine_ls_restrained_S_all 1.009
_refine_ls_R_factor_all 0.1321
_refine_ls_R_factor_gt 0.0799
_refine_ls_shift/su_max 0.000
_refine_ls_shift/su_mean 0.000
_refine_ls_structure_factor_coef Fsqd
_refine_ls_weighting_details 'w=1/[\s^2^(Fo^2^)+(0.1558P)^2^] where P=(Fo^2^+2Fc^2^)/3'
_refine_ls_weighting_scheme calc
_refine_ls_wR_factor_gt 0.2336
_refine_ls_wR_factor_ref 0.2738
_reflns_Friedel_coverage 0.000
_reflns_number_gt 1581
_reflns_number_total 2799
_reflns_threshold_expression 'I > 2\s(I)'
_cod_data_source_file d5nj03203b2.cif
_cod_data_source_block 4c
_cod_depositor_comments
;
The following automatic conversions were performed:

data item '_chemical_melting_point' value '431-433' was changed to
'432.0(10)' -- the average value was taken and precision was
estimated.

Automatic conversion script
Id: cif_fix_values 8170 2020-07-09 18:12:32Z antanas 

 Adding full bibliography for 7064114--7064119.cif.
;
_cod_original_cell_volume 1632.9(5)
_cod_database_code 7064117
_shelx_shelxl_version_number 2017/1
_chemical_oxdiff_formula 'C17 H16 N3 O5'
_shelx_space_group_comment
;
The symmetry employed for this shelxl refinement is uniquely defined
by the following loop, which should always be used as a source of
symmetry information in preference to the above space-group names.
They are only intended as comments.
;
_olex2_refinement_description
;
1. Fixed Uiso
 At 1.2 times of:
  All C(H) groups, All C(H,H) groups, All N(H) groups
 At 1.5 times of:
  All C(H,H,H) groups
2. Rigid bond restraints
 O5, C13
 with sigma for 1-2 distances of 0.005 and sigma for 1-3 distances of 0.005
 N3, C9
 with sigma for 1-2 distances of 0.001 and sigma for 1-3 distances of 0.001
3.a Secondary CH2 refined with riding coordinates:
 C14(H14A,H14B)
3.b Aromatic/amide H refined with riding coordinates:
 N3(H3), C8(H8), C7(H7), C6(H6), C2(H2), C5(H5), C3(H3A)
3.c Idealised Me refined as rotating group:
 C12(H12A,H12B,H12C), C16(H16A,H16B,H16C), C15(H15A,H15B,H15C)
;
_olex2_submission_special_instructions 'No special instructions were received'
_oxdiff_exptl_absorpt_empirical_details
;
Empirical correction (ABSPACK) includes:
- Absorption correction using spherical harmonics
- Frame scaling
;
_oxdiff_exptl_absorpt_empirical_full_max 3.676
_oxdiff_exptl_absorpt_empirical_full_min 0.192

loop_
_space_group_symop_operation_xyz
'x, y, z'
'-x, y+1/2, -z+1/2'
'-x, -y, -z'
'x, -y-1/2, z-1/2'

loop_
_atom_site_label
_atom_site_type_symbol
_atom_site_fract_x
_atom_site_fract_y
_atom_site_fract_z
_atom_site_U_iso_or_equiv
_atom_site_adp_type
_atom_site_occupancy
_atom_site_site_symmetry_order
_atom_site_calc_flag
_atom_site_refinement_flags_posn
_atom_site_refinement_flags_adp
_atom_site_refinement_flags_occupancy
_atom_site_disorder_assembly
_atom_site_disorder_group
O3 O -0.0421(5) 0.64473(9) 0.1685(3) 0.0745(9) Uani 1 1 d . . . . .
N1 N 1.2875(7) 0.73597(10) 0.8265(4) 0.0681(10) Uani 1 1 d . . . . .
O1 O 1.2836(7) 0.76516(10) 0.7742(4) 0.0987(12) Uani 1 1 d . . . . .
N2 N -0.0857(7) 0.61925(9) 0.2702(4) 0.0648(9) Uani 1 1 d . . . . .
N3 N -0.0045(7) 0.58739(9) 0.4701(4) 0.0698(9) Uani 1 1 d . U . . .
H3 H 0.063765 0.579965 0.556348 0.084 Uiso 1 1 calc R U . . .
O2 O 1.4588(7) 0.72692(10) 0.9288(4) 0.1004(12) Uani 1 1 d . . . . .
O4 O -0.5043(8) 0.60938(13) 0.0133(4) 0.1099(13) Uani 1 1 d . . . . .
O5 O -0.6160(8) 0.55817(10) 0.1139(5) 0.1120(13) Uani 1 1 d . U . . .
C1 C 1.0763(7) 0.71046(10) 0.7638(4) 0.0558(9) Uani 1 1 d . . . . .
C9 C 0.0726(8) 0.61590(11) 0.4034(4) 0.0604(10) Uani 1 1 d . U . . .
C8 C 0.2818(7) 0.64105(10) 0.4581(4) 0.0592(10) Uani 1 1 d . . . . .
H8 H 0.296842 0.661183 0.402129 0.071 Uiso 1 1 calc R U . . .
C4 C 0.6698(7) 0.66343(10) 0.6440(4) 0.0545(9) Uani 1 1 d . . . . .
C7 C 0.4563(7) 0.63786(10) 0.5827(4) 0.0587(10) Uani 1 1 d . . . . .
H7 H 0.441984 0.617401 0.636629 0.070 Uiso 1 1 calc R U . . .
C6 C 1.0629(8) 0.67811(11) 0.8278(4) 0.0600(10) Uani 1 1 d . . . . .
H6 H 1.188793 0.672121 0.910374 0.072 Uiso 1 1 calc R U . . .
C2 C 0.8913(8) 0.72038(10) 0.6405(4) 0.0604(10) Uani 1 1 d . . . . .
H2 H 0.902255 0.742461 0.598728 0.072 Uiso 1 1 calc R U . . .
C5 C 0.8621(8) 0.65483(11) 0.7685(4) 0.0640(11) Uani 1 1 d . . . . .
H5 H 0.852539 0.632849 0.811409 0.077 Uiso 1 1 calc R U . . .
C3 C 0.6916(8) 0.69646(10) 0.5823(4) 0.0577(10) Uani 1 1 d . . . . .
H3A H 0.567367 0.702552 0.499218 0.069 Uiso 1 1 calc R U . . .
C13 C -0.4723(9) 0.58812(13) 0.1071(6) 0.0793(13) Uani 1 1 d . U . . .
C10 C -0.2725(8) 0.59120(12) 0.2491(5) 0.0695(12) Uani 1 1 d . . . . .
C11 C -0.2140(8) 0.57193(11) 0.3754(6) 0.0730(13) Uani 1 1 d . . . . .
C12 C -0.2382(10) 0.67331(13) 0.1768(5) 0.0830(13) Uani 1 1 d . . . . .
H12A H -0.212031 0.690148 0.101234 0.125 Uiso 1 1 calc R U . . .
H12B H -0.203305 0.684197 0.272371 0.125 Uiso 1 1 calc R U . . .
H12C H -0.429845 0.664618 0.162221 0.125 Uiso 1 1 calc R U . . .
C16 C -0.3516(12) 0.53926(13) 0.4218(7) 0.1035(17) Uani 1 1 d . . . . .
H16A H -0.252595 0.531108 0.513679 0.155 Uiso 1 1 calc R U . . .
H16B H -0.344105 0.521663 0.347000 0.155 Uiso 1 1 calc R U . . .
H16C H -0.546498 0.543990 0.434440 0.155 Uiso 1 1 calc R U . . .
C14 C -0.8315(14) 0.5549(2) -0.0205(8) 0.142(3) Uani 1 1 d . . . . .
H14A H -0.983164 0.539353 0.000903 0.170 Uiso 1 1 calc R U . . .
H14B H -0.914293 0.577681 -0.045668 0.170 Uiso 1 1 calc R U . . .
C15 C -0.6970(19) 0.5412(3) -0.1468(9) 0.207(5) Uani 1 1 d . . . . .
H15A H -0.835325 0.540280 -0.232934 0.310 Uiso 1 1 calc R U . . .
H15B H -0.624850 0.518151 -0.123815 0.310 Uiso 1 1 calc R U . . .
H15C H -0.543167 0.556288 -0.165833 0.310 Uiso 1 1 calc R U . . .

loop_
_atom_site_aniso_label
_atom_site_aniso_U_11
_atom_site_aniso_U_22
_atom_site_aniso_U_33
_atom_site_aniso_U_23
_atom_site_aniso_U_13
_atom_site_aniso_U_12
O3 0.0667(17) 0.099(2) 0.0579(18) 0.0004(16) 0.0094(13) -0.0017(15)
N1 0.068(2) 0.069(2) 0.064(2) -0.0155(18) -0.0059(18) 0.0027(17)
O1 0.098(2) 0.084(3) 0.105(3) -0.002(2) -0.027(2) -0.0215(19)
N2 0.0574(19) 0.072(2) 0.064(2) -0.0079(17) 0.0031(16) -0.0055(16)
N3 0.067(2) 0.0644(19) 0.075(2) 0.0002(15) -0.0026(17) 0.0008(16)
O2 0.100(2) 0.098(3) 0.090(2) -0.0122(19) -0.045(2) -0.0032(19)
O4 0.108(3) 0.130(3) 0.085(3) -0.004(2) -0.015(2) -0.015(3)
O5 0.098(2) 0.097(3) 0.133(3) -0.031(2) -0.019(2) -0.021(2)
C1 0.052(2) 0.065(2) 0.049(2) -0.0110(18) 0.0028(17) 0.0017(17)
C9 0.050(2) 0.066(2) 0.064(3) -0.0064(16) 0.0018(18) -0.0015(16)
C8 0.054(2) 0.064(2) 0.058(2) -0.0048(18) 0.0023(19) -0.0023(17)
C4 0.050(2) 0.063(2) 0.049(2) -0.0004(17) 0.0020(16) 0.0061(16)
C7 0.055(2) 0.057(2) 0.064(2) 0.0044(18) 0.0064(19) 0.0032(16)
C6 0.055(2) 0.073(3) 0.048(2) 0.0026(18) -0.0089(16) 0.0046(18)
C2 0.061(2) 0.059(2) 0.059(2) 0.0024(18) -0.0030(18) 0.0029(18)
C5 0.069(2) 0.070(3) 0.051(2) 0.0103(18) 0.0016(18) 0.0073(19)
C3 0.056(2) 0.062(2) 0.052(2) 0.0015(17) -0.0060(17) 0.0056(17)
C13 0.060(3) 0.074(3) 0.102(4) -0.022(3) 0.001(2) -0.004(2)
C10 0.058(2) 0.073(3) 0.076(3) -0.017(2) 0.004(2) -0.0034(19)
C11 0.058(2) 0.056(2) 0.105(4) -0.018(2) 0.009(2) -0.0064(18)
C12 0.087(3) 0.089(3) 0.073(3) 0.002(2) 0.008(2) 0.011(3)
C16 0.104(3) 0.068(3) 0.137(5) -0.001(3) 0.006(3) -0.019(3)
C14 0.120(5) 0.154(7) 0.137(6) -0.036(5) -0.047(5) -0.015(4)
C15 0.237(10) 0.240(11) 0.125(6) -0.083(7) -0.051(7) 0.091(9)

loop_
_atom_type_symbol
_atom_type_description
_atom_type_scat_dispersion_real
_atom_type_scat_dispersion_imag
_atom_type_scat_source
C C 0.0033 0.0016 'International Tables Vol C Tables 4.2.6.8 and 6.1.1.4'
H H 0.0000 0.0000 'International Tables Vol C Tables 4.2.6.8 and 6.1.1.4'
N N 0.0061 0.0033 'International Tables Vol C Tables 4.2.6.8 and 6.1.1.4'
O O 0.0106 0.0060 'International Tables Vol C Tables 4.2.6.8 and 6.1.1.4'

loop_
_geom_angle_atom_site_label_1
_geom_angle_atom_site_label_2
_geom_angle_atom_site_label_3
_geom_angle
_geom_angle_site_symmetry_1
_geom_angle_site_symmetry_3
_geom_angle_publ_flag
N2 O3 C12 110.7(3) . . ?
O1 N1 C1 118.9(3) . . ?
O2 N1 O1 122.9(4) . . ?
O2 N1 C1 118.2(4) . . ?
O3 N2 C10 126.7(3) . . ?
C9 N2 O3 123.9(3) . . ?
C9 N2 C10 109.1(4) . . ?
C9 N3 H3 126.6 . . ?
C9 N3 C11 106.7(4) . . ?
C11 N3 H3 126.6 . . ?
C13 O5 C14 109.4(5) . . ?
C6 C1 N1 120.0(3) . . ?
C6 C1 C2 122.1(3) . . ?
C2 C1 N1 117.9(4) . . ?
N2 C9 C8 122.4(4) . . ?
N3 C9 N2 109.6(3) . . ?
N3 C9 C8 128.0(4) . . ?
C9 C8 H8 117.6 . . ?
C7 C8 C9 124.9(4) . . ?
C7 C8 H8 117.6 . . ?
C5 C4 C7 120.0(4) . . ?
C3 C4 C7 122.2(3) . . ?
C3 C4 C5 117.8(3) . . ?
C8 C7 C4 126.4(4) . . ?
C8 C7 H7 116.8 . . ?
C4 C7 H7 116.8 . . ?
C1 C6 H6 120.5 . . ?
C5 C6 C1 119.1(3) . . ?
C5 C6 H6 120.5 . . ?
C1 C2 H2 121.1 . . ?
C3 C2 C1 117.8(4) . . ?
C3 C2 H2 121.1 . . ?
C4 C5 H5 119.4 . . ?
C6 C5 C4 121.3(4) . . ?
C6 C5 H5 119.4 . . ?
C4 C3 H3A 119.0 . . ?
C2 C3 C4 122.0(3) . . ?
C2 C3 H3A 119.0 . . ?
O4 C13 O5 127.2(5) . . ?
O4 C13 C10 125.4(5) . . ?
O5 C13 C10 107.3(5) . . ?
N2 C10 C13 120.1(4) . . ?
C11 C10 N2 103.8(4) . . ?
C11 C10 C13 136.1(4) . . ?
N3 C11 C16 119.5(5) . . ?
C10 C11 N3 110.8(4) . . ?
C10 C11 C16 129.6(4) . . ?
O3 C12 H12A 109.5 . . ?
O3 C12 H12B 109.5 . . ?
O3 C12 H12C 109.5 . . ?
H12A C12 H12B 109.5 . . ?
H12A C12 H12C 109.5 . . ?
H12B C12 H12C 109.5 . . ?
C11 C16 H16A 109.5 . . ?
C11 C16 H16B 109.5 . . ?
C11 C16 H16C 109.5 . . ?
H16A C16 H16B 109.5 . . ?
H16A C16 H16C 109.5 . . ?
H16B C16 H16C 109.5 . . ?
O5 C14 H14A 109.6 . . ?
O5 C14 H14B 109.6 . . ?
H14A C14 H14B 108.1 . . ?
C15 C14 O5 110.4(6) . . ?
C15 C14 H14A 109.6 . . ?
C15 C14 H14B 109.6 . . ?
C14 C15 H15A 109.5 . . ?
C14 C15 H15B 109.5 . . ?
C14 C15 H15C 109.5 . . ?
H15A C15 H15B 109.5 . . ?
H15A C15 H15C 109.5 . . ?
H15B C15 H15C 109.5 . . ?

loop_
_geom_bond_atom_site_label_1
_geom_bond_atom_site_label_2
_geom_bond_distance
_geom_bond_site_symmetry_2
_geom_bond_publ_flag
O3 N2 1.375(4) . ?
O3 C12 1.441(5) . ?
N1 O1 1.213(5) . ?
N1 O2 1.209(4) . ?
N1 C1 1.463(5) . ?
N2 C9 1.352(5) . ?
N2 C10 1.389(5) . ?
N3 H3 0.8600 . ?
N3 C9 1.320(5) . ?
N3 C11 1.367(5) . ?
O4 C13 1.175(6) . ?
O5 C13 1.337(6) . ?
O5 C14 1.500(7) . ?
C1 C6 1.372(5) . ?
C1 C2 1.391(5) . ?
C9 C8 1.426(5) . ?
C8 H8 0.9300 . ?
C8 C7 1.326(5) . ?
C4 C7 1.467(5) . ?
C4 C5 1.405(5) . ?
C4 C3 1.391(5) . ?
C7 H7 0.9300 . ?
C6 H6 0.9300 . ?
C6 C5 1.365(5) . ?
C2 H2 0.9300 . ?
C2 C3 1.375(5) . ?
C5 H5 0.9300 . ?
C3 H3A 0.9300 . ?
C13 C10 1.512(6) . ?
C10 C11 1.365(6) . ?
C11 C16 1.492(6) . ?
C12 H12A 0.9600 . ?
C12 H12B 0.9600 . ?
C12 H12C 0.9600 . ?
C16 H16A 0.9600 . ?
C16 H16B 0.9600 . ?
C16 H16C 0.9600 . ?
C14 H14A 0.9700 . ?
C14 H14B 0.9700 . ?
C14 C15 1.473(10) . ?
C15 H15A 0.9600 . ?
C15 H15B 0.9600 . ?
C15 H15C 0.9600 . ?

loop_
_geom_torsion_atom_site_label_1
_geom_torsion_atom_site_label_2
_geom_torsion_atom_site_label_3
_geom_torsion_atom_site_label_4
_geom_torsion
_geom_torsion_site_symmetry_1
_geom_torsion_site_symmetry_2
_geom_torsion_site_symmetry_3
_geom_torsion_site_symmetry_4
_geom_torsion_publ_flag
O3 N2 C9 N3 -174.6(3) . . . . ?
O3 N2 C9 C8 7.1(6) . . . . ?
O3 N2 C10 C13 -5.3(6) . . . . ?
O3 N2 C10 C11 173.7(3) . . . . ?
N1 C1 C6 C5 179.3(3) . . . . ?
N1 C1 C2 C3 -179.6(3) . . . . ?
O1 N1 C1 C6 -175.3(4) . . . . ?
O1 N1 C1 C2 3.9(5) . . . . ?
N2 C9 C8 C7 -175.0(4) . . . . ?
N2 C10 C11 N3 0.6(4) . . . . ?
N2 C10 C11 C16 177.5(5) . . . . ?
N3 C9 C8 C7 7.0(7) . . . . ?
O2 N1 C1 C6 4.7(5) . . . . ?
O2 N1 C1 C2 -176.1(4) . . . . ?
O4 C13 C10 N2 -6.9(7) . . . . ?
O4 C13 C10 C11 174.4(5) . . . . ?
O5 C13 C10 N2 177.1(4) . . . . ?
O5 C13 C10 C11 -1.5(7) . . . . ?
C1 C6 C5 C4 -0.1(6) . . . . ?
C1 C2 C3 C4 0.6(6) . . . . ?
C9 N2 C10 C13 -179.0(4) . . . . ?
C9 N2 C10 C11 0.1(4) . . . . ?
C9 N3 C11 C10 -1.0(5) . . . . ?
C9 N3 C11 C16 -178.3(4) . . . . ?
C9 C8 C7 C4 -178.7(3) . . . . ?
C7 C4 C5 C6 180.0(3) . . . . ?
C7 C4 C3 C2 179.7(3) . . . . ?
C6 C1 C2 C3 -0.4(6) . . . . ?
C2 C1 C6 C5 0.1(6) . . . . ?
C5 C4 C7 C8 -172.8(4) . . . . ?
C5 C4 C3 C2 -0.6(6) . . . . ?
C3 C4 C7 C8 6.9(6) . . . . ?
C3 C4 C5 C6 0.4(6) . . . . ?
C13 O5 C14 C15 82.5(8) . . . . ?
C13 C10 C11 N3 179.4(5) . . . . ?
C13 C10 C11 C16 -3.7(9) . . . . ?
C10 N2 C9 N3 -0.7(5) . . . . ?
C10 N2 C9 C8 -179.0(3) . . . . ?
C11 N3 C9 N2 1.1(5) . . . . ?
C11 N3 C9 C8 179.2(4) . . . . ?
C12 O3 N2 C9 -98.9(4) . . . . ?
C12 O3 N2 C10 88.4(4) . . . . ?
C14 O5 C13 O4 0.5(8) . . . . ?
C14 O5 C13 C10 176.3(4) . . . . ?
